data_4128098
loop_
_publ_author_name
'Trost, Barry M.'
'Gnanamani, Elumalai'
'Kalnmals, Christopher A.'
'Hung, Chao-I Joey'
'Tracy, Jacob S.'

_publ_section_title
;
 Direct Enantio- and Diastereoselective Vinylogous Addition of Butenolides
 to Chromones Catalyzed by Zn-ProPhenol.
;
_journal_issue 4
_journal_name_full 'Journal of the American Chemical Society'
_journal_page_first 1489
_journal_page_last 1493
_journal_paper_doi 10.1021/jacs.8b13367
_journal_volume 141
_journal_year 2019
_chemical_absolute_configuration ad
_chemical_formula_moiety 'C14 H11 Br O4'
_chemical_formula_sum 'C14 H11 Br O4'
_chemical_formula_weight 323.14
_space_group_crystal_system orthorhombic
_space_group_IT_number 19
_space_group_name_Hall 'P 2ac 2ab'
_space_group_name_H-M_alt 'P 21 21 21'
_symmetry_space_group_name_Hall 'P 2ac 2ab'
_symmetry_space_group_name_H-M 'P 21 21 21'
_atom_sites_solution_hydrogens geom
_atom_sites_solution_primary dual
_audit_creation_date 2018-11-10
_audit_creation_method
;
Olex2 1.2
(compiled 2018.05.29 svn.r3508 for OlexSys, GUI svn.r5506)
;
_cell_angle_alpha 90
_cell_angle_beta 90
_cell_angle_gamma 90
_cell_formula_units_Z 4
_cell_length_a 6.6127(5)
_cell_length_b 8.2896(5)
_cell_length_c 24.1826(16)
_cell_measurement_reflns_used 9537
_cell_measurement_temperature 100
_cell_measurement_theta_max 29.578
_cell_measurement_theta_min 2.598
_cell_volume 1325.61(16)
_computing_cell_refinement 'SAINT V8.38A (2016)'
_computing_data_reduction 'SAINT V8.38A (2016)'
_computing_molecular_graphics 'Olex2 (Dolomanov et al., 2009)'
_computing_publication_material 'Olex2 (Dolomanov et al., 2009)'
_computing_structure_refinement 'XL (Sheldrick, 2008)'
_computing_structure_solution 'XT (Sheldrick, 2015)'
_diffrn_ambient_temperature 100
_diffrn_detector Photon100
_diffrn_detector_area_resol_mean 10.4
_diffrn_detector_type 'CMOS area detector'
_diffrn_measured_fraction_theta_full 0.999
_diffrn_measured_fraction_theta_max 0.997
_diffrn_measurement_device 'four-circle diffractometer'
_diffrn_measurement_device_type 'D8 Venture'
_diffrn_measurement_method '\f and \w scans'
_diffrn_radiation_monochromator 'mirror optics'
_diffrn_radiation_probe x-ray
_diffrn_radiation_type MoK\a
_diffrn_radiation_wavelength 0.71073
_diffrn_reflns_av_R_equivalents 0.0464
_diffrn_reflns_av_unetI/netI 0.0238
_diffrn_reflns_Laue_measured_fraction_full 0.999
_diffrn_reflns_Laue_measured_fraction_max 0.997
_diffrn_reflns_limit_h_max 9
_diffrn_reflns_limit_h_min -9
_diffrn_reflns_limit_k_max 11
_diffrn_reflns_limit_k_min -11
_diffrn_reflns_limit_l_max 33
_diffrn_reflns_limit_l_min -33
_diffrn_reflns_number 41499
_diffrn_reflns_point_group_measured_fraction_full 1.000
_diffrn_reflns_point_group_measured_fraction_max 0.997
_diffrn_reflns_theta_full 25.242
_diffrn_reflns_theta_max 29.641
_diffrn_reflns_theta_min 2.597
_diffrn_source 'microfocus sealed X-ray tube'
_diffrn_source_type 'Incoatec I\ms'
_diffrn_standards_number 0
_exptl_absorpt_coefficient_mu 3.107
_exptl_absorpt_correction_T_max 0.7459
_exptl_absorpt_correction_T_min 0.5978
_exptl_absorpt_correction_type multi-scan
_exptl_absorpt_process_details
; 
 'SADABS-2016/2 (Bruker,2016/2) was used for absorption correction. 
wR2(int) was 0.1283 before and 0.0638 after correction. 
The Ratio of minimum to maximum transmission is 0.8014. 
The \l/2 correction factor is Not present.'
;
_exptl_crystal_colour 'clear colourless'
_exptl_crystal_colour_lustre clear
_exptl_crystal_colour_primary colourless
_exptl_crystal_density_diffrn 1.619
_exptl_crystal_description plank
_exptl_crystal_F_000 648
_exptl_crystal_size_max 0.28
_exptl_crystal_size_mid 0.12
_exptl_crystal_size_min 0.045
_refine_diff_density_max 0.480
_refine_diff_density_min -0.595
_refine_diff_density_rms 0.074
_refine_ls_abs_structure_details
;
 Flack x determined using 1432 quotients [(I+)-(I-)]/[(I+)+(I-)]
 (Parsons, Flack and Wagner, Acta Cryst. B69 (2013) 249-259).
;
_refine_ls_abs_structure_Flack -0.007(4)
_refine_ls_extinction_method none
_refine_ls_goodness_of_fit_ref 1.168
_refine_ls_hydrogen_treatment constr
_refine_ls_matrix_type full
_refine_ls_number_parameters 173
_refine_ls_number_reflns 3735
_refine_ls_number_restraints 0
_refine_ls_restrained_S_all 1.168
_refine_ls_R_factor_all 0.0325
_refine_ls_R_factor_gt 0.0302
_refine_ls_shift/su_max 0.001
_refine_ls_shift/su_mean 0.000
_refine_ls_structure_factor_coef Fsqd
_refine_ls_weighting_details 'w=1/[\s^2^(Fo^2^)+(0.0195P)^2^+1.1175P] where P=(Fo^2^+2Fc^2^)/3'
_refine_ls_weighting_scheme calc
_refine_ls_wR_factor_gt 0.0617
_refine_ls_wR_factor_ref 0.0627
_reflns_Friedel_coverage 0.722
_reflns_Friedel_fraction_full 1.000
_reflns_Friedel_fraction_max 0.997
_reflns_number_gt 3612
_reflns_number_total 3735
_reflns_threshold_expression 'I > 2\s(I)'
_cod_data_source_file ja8b13367_si_002.cif
_cod_data_source_block eg_i_2298_br_a_0m_a
_cod_database_code 4128098
_shelx_space_group_comment
;
The symmetry employed for this shelxl refinement is uniquely defined
by the following loop, which should always be used as a source of
symmetry information in preference to the above space-group names.
They are only intended as comments.
;
_shelx_estimated_absorpt_t_max 0.873
_shelx_estimated_absorpt_t_min 0.477

loop_
_space_group_symop_operation_xyz
'x, y, z'
'-x+1/2, -y, z+1/2'
'-x, y+1/2, -z+1/2'
'x+1/2, -y+1/2, -z'

loop_
_atom_site_label
_atom_site_type_symbol
_atom_site_fract_x
_atom_site_fract_y
_atom_site_fract_z
_atom_site_U_iso_or_equiv
_atom_site_adp_type
_atom_site_occupancy
_atom_site_site_symmetry_order
_atom_site_calc_flag
_atom_site_refinement_flags_posn
Br1 Br 0.26783(5) 0.19862(4) 0.37114(2) 0.02245(8) Uani 1 1 d .
O1 O 0.2720(3) 0.4907(2) 0.59920(7) 0.0134(4) Uani 1 1 d .
O2 O 0.2624(3) 0.7977(2) 0.46692(8) 0.0176(4) Uani 1 1 d .
O1A O 0.4436(3) 0.7227(3) 0.67184(9) 0.0145(4) Uani 1 1 d .
O2A O 0.6996(3) 0.6105(3) 0.71857(10) 0.0262(5) Uani 1 1 d .
C10 C 0.2603(4) 0.5299(3) 0.50006(10) 0.0110(4) Uani 1 1 d .
C4 C 0.2613(4) 0.7067(3) 0.50641(10) 0.0122(4) Uani 1 1 d .
C6 C 0.2696(4) 0.2953(3) 0.44224(11) 0.0152(5) Uani 1 1 d .
C9 C 0.2691(4) 0.4312(3) 0.54683(10) 0.0114(5) Uani 1 1 d .
C5 C 0.2603(5) 0.4605(3) 0.44711(11) 0.0138(5) Uani 1 1 d .
H5 H 0.254103 0.526690 0.415086 0.017 Uiso 1 1 calc R
C7 C 0.2792(4) 0.1958(3) 0.48870(12) 0.0158(5) Uani 1 1 d .
H7 H 0.285718 0.081951 0.484453 0.019 Uiso 1 1 calc R
C3A C 0.1842(5) 0.5634(4) 0.70642(12) 0.0184(6) Uani 1 1 d .
H3A H 0.054482 0.518433 0.713254 0.022 Uiso 1 1 calc R
C3 C 0.2700(5) 0.7681(3) 0.56489(11) 0.0144(5) Uani 1 1 d .
H3B H 0.193556 0.870550 0.567288 0.017 Uiso 1 1 calc R
H3C H 0.412508 0.791292 0.574625 0.017 Uiso 1 1 calc R
C8 C 0.2792(4) 0.2635(3) 0.54095(11) 0.0143(5) Uani 1 1 d .
H8 H 0.286062 0.196380 0.572740 0.017 Uiso 1 1 calc R
C2A C 0.2268(4) 0.6974(3) 0.66640(10) 0.0141(5) Uani 1 1 d .
C2 C 0.1836(4) 0.6489(3) 0.60653(11) 0.0115(5) Uani 1 1 d .
H2 H 0.033960 0.641242 0.601098 0.014 Uiso 1 1 calc R
C4A C 0.3532(5) 0.5171(4) 0.73077(13) 0.0205(6) Uani 1 1 d .
H4A H 0.364370 0.435034 0.758006 0.025 Uiso 1 1 calc R
C5A C 0.5217(5) 0.6140(4) 0.70868(12) 0.0172(6) Uani 1 1 d .
C1A C 0.1164(5) 0.8527(4) 0.68201(14) 0.0219(7) Uani 1 1 d .
H1AA H 0.151430 0.882762 0.720015 0.033 Uiso 1 1 calc GR
H1AB H -0.029855 0.835643 0.679259 0.033 Uiso 1 1 calc GR
H1AC H 0.156958 0.939351 0.656763 0.033 Uiso 1 1 calc GR

loop_
_atom_site_aniso_label
_atom_site_aniso_U_11
_atom_site_aniso_U_22
_atom_site_aniso_U_33
_atom_site_aniso_U_23
_atom_site_aniso_U_13
_atom_site_aniso_U_12
Br1 0.02278(14) 0.02171(13) 0.02287(14) -0.01184(11) -0.00030(13) 0.00184(13)
O1 0.0163(10) 0.0107(8) 0.0132(8) 0.0004(6) 0.0004(8) 0.0006(8)
O2 0.0235(10) 0.0115(8) 0.0178(8) 0.0023(7) 0.0015(9) -0.0021(11)
O1A 0.0105(8) 0.0168(10) 0.0164(10) -0.0014(8) -0.0004(7) -0.0010(8)
O2A 0.0166(11) 0.0342(13) 0.0277(12) -0.0016(10) -0.0041(9) 0.0063(10)
C10 0.0088(11) 0.0090(10) 0.0151(11) -0.0005(8) 0.0018(11) -0.0003(11)
C4 0.0111(11) 0.0097(10) 0.0158(11) 0.0005(9) 0.0009(10) -0.0008(13)
C6 0.0099(11) 0.0150(11) 0.0208(12) -0.0061(10) 0.0005(10) 0.0010(13)
C9 0.0060(11) 0.0133(11) 0.0149(11) -0.0004(9) 0.0010(10) 0.0003(11)
C5 0.0099(12) 0.0139(11) 0.0175(12) -0.0010(9) 0.0009(11) 0.0000(11)
C7 0.0093(11) 0.0095(10) 0.0286(14) -0.0019(11) -0.0012(10) 0.0009(12)
C3A 0.0172(15) 0.0229(15) 0.0153(14) 0.0020(12) 0.0055(11) -0.0023(11)
C3 0.0189(13) 0.0086(11) 0.0156(11) -0.0014(9) 0.0026(11) -0.0023(11)
C8 0.0103(11) 0.0112(11) 0.0213(13) 0.0023(9) 0.0009(11) -0.0008(10)
C2A 0.0096(11) 0.0180(11) 0.0147(11) -0.0028(10) 0.0010(10) 0.0013(14)
C2 0.0102(12) 0.0093(11) 0.0148(12) -0.0006(10) -0.0002(9) 0.0005(9)
C4A 0.0221(15) 0.0219(16) 0.0174(15) 0.0041(13) 0.0019(12) 0.0019(12)
C5A 0.0177(14) 0.0192(15) 0.0147(14) -0.0030(12) -0.0011(11) 0.0028(11)
C1A 0.0194(15) 0.0243(16) 0.0220(16) -0.0078(13) 0.0014(12) 0.0081(12)

loop_
_atom_type_symbol
_atom_type_description
_atom_type_scat_dispersion_real
_atom_type_scat_dispersion_imag
_atom_type_scat_source
C C 0.0033 0.0016 'International Tables Vol C Tables 4.2.6.8 and 6.1.1.4'
H H 0.0000 0.0000 'International Tables Vol C Tables 4.2.6.8 and 6.1.1.4'
Br Br -0.2901 2.4595 'International Tables Vol C Tables 4.2.6.8 and 6.1.1.4'
O O 0.0106 0.0060 'International Tables Vol C Tables 4.2.6.8 and 6.1.1.4'

loop_
_geom_angle_atom_site_label_1
_geom_angle_atom_site_label_2
_geom_angle_atom_site_label_3
_geom_angle
C9 O1 C2 115.9(2)
C5A O1A C2A 109.6(2)
C9 C10 C4 119.9(2)
C9 C10 C5 119.9(2)
C5 C10 C4 120.2(2)
O2 C4 C10 122.4(2)
O2 C4 C3 121.8(2)
C10 C4 C3 115.8(2)
C5 C6 Br1 119.9(2)
C5 C6 C7 121.4(2)
C7 C6 Br1 118.7(2)
O1 C9 C10 122.9(2)
O1 C9 C8 117.0(2)
C10 C9 C8 120.1(2)
C10 C5 H5 120.5
C6 C5 C10 119.1(2)
C6 C5 H5 120.5
C6 C7 H7 120.1
C8 C7 C6 119.7(3)
C8 C7 H7 120.1
C2A C3A H3A 124.9
C4A C3A H3A 124.9
C4A C3A C2A 110.1(3)
C4 C3 H3B 109.0
C4 C3 H3C 109.0
C4 C3 C2 112.8(2)
H3B C3 H3C 107.8
C2 C3 H3B 109.0
C2 C3 H3C 109.0
C9 C8 H8 120.1
C7 C8 C9 119.8(3)
C7 C8 H8 120.1
O1A C2A C3A 103.5(2)
O1A C2A C2 107.9(2)
O1A C2A C1A 109.1(2)
C3A C2A C2 112.4(2)
C3A C2A C1A 112.0(2)
C1A C2A C2 111.5(2)
O1 C2 C3 110.8(2)
O1 C2 C2A 106.2(2)
O1 C2 H2 109.0
C3 C2 C2A 112.7(2)
C3 C2 H2 109.0
C2A C2 H2 109.0
C3A C4A H4A 125.7
C3A C4A C5A 108.7(3)
C5A C4A H4A 125.7
O1A C5A C4A 108.0(3)
O2A C5A O1A 121.0(3)
O2A C5A C4A 130.9(3)
C2A C1A H1AA 109.5
C2A C1A H1AB 109.5
C2A C1A H1AC 109.5
H1AA C1A H1AB 109.5
H1AA C1A H1AC 109.5
H1AB C1A H1AC 109.5

loop_
_geom_bond_atom_site_label_1
_geom_bond_atom_site_label_2
_geom_bond_distance
Br1 C6 1.897(3)
O1 C9 1.359(3)
O1 C2 1.447(3)
O2 C4 1.217(3)
O1A C2A 1.454(3)
O1A C5A 1.368(4)
O2A C5A 1.201(4)
C10 C4 1.474(3)
C10 C9 1.397(4)
C10 C5 1.404(3)
C4 C3 1.504(3)
C6 C5 1.376(4)
C6 C7 1.395(4)
C9 C8 1.399(4)
C5 H5 0.9500
C7 H7 0.9500
C7 C8 1.383(4)
C3A H3A 0.9500
C3A C2A 1.500(4)
C3A C4A 1.320(4)
C3 H3B 0.9900
C3 H3C 0.9900
C3 C2 1.522(4)
C8 H8 0.9500
C2A C2 1.530(4)
C2A C1A 1.527(4)
C2 H2 1.0000
C4A H4A 0.9500
C4A C5A 1.473(4)
C1A H1AA 0.9800
C1A H1AB 0.9800
C1A H1AC 0.9800

loop_
_geom_hbond_atom_site_label_D
_geom_hbond_atom_site_label_H
_geom_hbond_atom_site_label_A
_geom_hbond_distance_DH
_geom_hbond_distance_HA
_geom_hbond_distance_DA
_geom_hbond_angle_DHA
_geom_hbond_site_symmetry_A
_geom_hbond_publ_flag
C7 H7 O2 0.95 2.40 3.343(3) 172.6 1_545 yes
C3A H3A O2A 0.95 2.47 3.242(4) 138.2 1_455 yes
C2 H2 O2 1.00 2.49 3.332(3) 142.0 4_466 yes
C1A H1AA O2A 0.98 2.60 3.439(4) 144.2 3_656 yes
